data_4086245
loop_
_publ_author_name
'Hickey, Anne K.'
'Chen, Chun-Hsing'
'Pink, Maren'
'Smith, Jeremy M.'

_publ_section_title
;
 Low-Valent Iron Carbonyl Complexes with a Tripodal Carbene Ligand
;
_journal_issue 18
_journal_name_full Organometallics
_journal_page_first 4560
_journal_paper_doi 10.1021/acs.organomet.5b00646
_journal_volume 34
_journal_year 2015
_chemical_formula_moiety 'C74 H56 B2 F20 Fe1 N6 O3'
_chemical_formula_sum 'C74 H56 B2 F20 Fe N6 O3'
_chemical_formula_weight 1534.73
_space_group_IT_number 14
_symmetry_cell_setting monoclinic
_symmetry_space_group_name_Hall '-P 2ybc'
_symmetry_space_group_name_H-M 'P 1 21/c 1'
_atom_sites_solution_hydrogens difmap
_atom_sites_solution_primary other
_audit_creation_date 2015-03-25
_audit_creation_method CRYSTALS_ver_14.61
_cell_angle_alpha 90
_cell_angle_beta 105.822(2)
_cell_angle_gamma 90
_cell_formula_units_Z 4
_cell_length_a 17.6558(13)
_cell_length_b 15.2049(12)
_cell_length_c 26.623(2)
_cell_measurement_reflns_used 9972
_cell_measurement_temperature 150
_cell_measurement_theta_max 28
_cell_measurement_theta_min 3
_cell_volume 6876.3(9)
_computing_cell_refinement 'Apex2 (Bruker AXS, 2006)'
_computing_data_collection 'Apex2 (Bruker AXS, 2006)'
_computing_data_reduction 'Apex2 (Bruker AXS, 2006)'
_computing_molecular_graphics 'CAMERON (Watkin et al., 1996)'
_computing_publication_material 'CRYSTALS (Betteridge et al., 2003)'
_computing_structure_refinement 'CRYSTALS (Betteridge et al., 2003)'
_computing_structure_solution 'Superflip (Palatinus & Chapuis, 2007)'
_diffrn_ambient_temperature 150
_diffrn_measured_fraction_theta_full 0.996
_diffrn_measured_fraction_theta_max 0.996
_diffrn_measurement_device Area
_diffrn_measurement_device_type 'Bruker Kappa Apex2'
_diffrn_measurement_method '\f & \w scans'
_diffrn_radiation_monochromator graphite
_diffrn_radiation_type 'Mo K\a'
_diffrn_radiation_wavelength 0.71073
_diffrn_reflns_av_R_equivalents 0.061
_diffrn_reflns_limit_h_max 22
_diffrn_reflns_limit_h_min -22
_diffrn_reflns_limit_k_max 18
_diffrn_reflns_limit_k_min -19
_diffrn_reflns_limit_l_max 32
_diffrn_reflns_limit_l_min -34
_diffrn_reflns_number 63372
_diffrn_reflns_theta_full 27.574
_diffrn_reflns_theta_max 27.574
_diffrn_reflns_theta_min 1.199
_diffrn_standards_number 0
_exptl_absorpt_coefficient_mu 0.328
_exptl_absorpt_correction_T_max 0.98
_exptl_absorpt_correction_T_min 0.95
_exptl_absorpt_correction_type multi-scan
_exptl_absorpt_process_details 'SADABS (Siemens, 1996)'
_exptl_crystal_colour colorless
_exptl_crystal_density_diffrn 1.482
_exptl_crystal_density_method 'not measured'
_exptl_crystal_description plate
_exptl_crystal_F_000 3128
_exptl_crystal_size_max 0.180
_exptl_crystal_size_mid 0.150
_exptl_crystal_size_min 0.070
_refine_diff_density_max 1.01
_refine_diff_density_min -0.78
_refine_ls_extinction_method None
_refine_ls_goodness_of_fit_ref 0.9332
_refine_ls_hydrogen_treatment constr
_refine_ls_matrix_type full
_refine_ls_number_parameters 983
_refine_ls_number_reflns 15791
_refine_ls_number_restraints 58
_refine_ls_R_factor_all 0.0796
_refine_ls_R_factor_gt 0.0504
_refine_ls_shift/su_max 0.0416985
_refine_ls_shift/su_mean 0.0006421
_refine_ls_structure_factor_coef Fsqd
_refine_ls_weighting_details
;
 Method= Modified Sheldrick 
 w=1/[\s^2^(F^2^) + ( 0.06P)^2^ + 9.57P] 
 ,where P=(max(Fo^2^,0) + 2Fc^2^)/3 
;
_refine_ls_weighting_scheme calc
_refine_ls_wR_factor_all 0.1353
_refine_ls_wR_factor_gt 0.1211
_refine_ls_wR_factor_ref 0.1353
_reflns_limit_h_max 22
_reflns_limit_h_min -22
_reflns_limit_k_max 19
_reflns_limit_k_min 0
_reflns_limit_l_max 34
_reflns_limit_l_min 0
_reflns_number_gt 10704
_reflns_number_total 15844
_reflns_threshold_expression I>2.0\s(I)
_oxford_diffrn_Wilson_B_factor 0.00
_oxford_diffrn_Wilson_scale 0.00
_oxford_refine_ls_r_factor_ref 0.0796
_oxford_refine_ls_scale 0.085169(16)
_oxford_reflns_number_all 15791
_oxford_reflns_threshold_expression_ref I>-3.0\s(I)
_oxford_structure_analysis_title 'mo_15030_0m in P2(1)/c'
_cod_data_source_file om5b00646_si_002.cif
_cod_data_source_block 15030
_cod_depositor_comments
;
The following automatic conversions were performed:

'_atom_sites_solution_primary' value 'Other' changed to 'other'
according to
/usr/data/users/saulius/crontab/automatic-downloads/current/ACS/lib/dictionaries/cif_core.dic
dictionary named 'cif_core.dic' version 2.4.2 from 2011-04-26.

Automatic conversion script
Id: cif_fix_values 3271 2015-04-21 07:52:19Z andrius 
;
_cod_original_cell_volume 6876.3(5)
_cod_original_sg_symbol_H-M 'P 1 21/c 1 '
_cod_original_formula_sum 'C74 H56 B2 F20 Fe1 N6 O3'
_cod_database_code 4086245

loop_
_symmetry_equiv_pos_as_xyz
x,y,z
-x,-y,-z
-x,y+1/2,-z+1/2
x,-y+1/2,z+1/2

loop_
_atom_site_label
_atom_site_type_symbol
_atom_site_fract_x
_atom_site_fract_y
_atom_site_fract_z
_atom_site_U_iso_or_equiv
_atom_site_occupancy
_atom_site_adp_type
_atom_site_refinement_flags_posn
_atom_site_refinement_flags_adp
_atom_site_refinement_flags_occupancy
_atom_site_disorder_assembly
_atom_site_disorder_group
Fe1 Fe 0.774393(19) 0.20763(2) 0.463733(13) 0.0170 1.0000 Uani . . . . .
F1 F 0.48701(9) 0.33955(10) 0.32520(6) 0.0312 1.0000 Uani . . . . .
F2 F 0.57404(9) 0.34829(12) 0.25850(7) 0.0414 1.0000 Uani . . . . .
F3 F 0.52111(11) 0.27849(13) 0.16102(7) 0.0467 1.0000 Uani . . . . .
F4 F 0.37494(11) 0.20562(13) 0.13094(6) 0.0463 1.0000 Uani . . . . .
F5 F 0.28838(9) 0.19146(13) 0.19727(6) 0.0411 1.0000 Uani . . . . .
F6 F 0.28499(9) 0.31670(13) 0.40250(6) 0.0394 1.0000 Uani . . . . .
F7 F 0.36171(9) 0.28686(12) 0.50075(6) 0.0382 1.0000 Uani . . . . .
F8 F 0.50381(9) 0.20458(12) 0.52588(6) 0.0376 1.0000 Uani . . . . .
F9 F 0.56404(9) 0.14594(11) 0.44797(6) 0.0343 1.0000 Uani . . . . .
F10 F 0.48587(9) 0.16645(10) 0.34938(6) 0.0285 1.0000 Uani . . . . .
F11 F 0.36778(9) 0.07424(11) 0.27297(7) 0.0357 1.0000 Uani . . . . .
F12 F 0.28230(11) -0.07009(11) 0.26501(7) 0.0421 1.0000 Uani . . . . .
F13 F 0.14133(11) -0.06897(11) 0.28880(7) 0.0420 1.0000 Uani . . . . .
F14 F 0.08972(10) 0.08313(12) 0.32218(8) 0.0451 1.0000 Uani . . . . .
F15 F 0.17323(10) 0.22880(11) 0.33056(7) 0.0403 1.0000 Uani . . . . .
F16 F 0.17195(10) 0.27713(11) 0.22830(7) 0.0417 1.0000 Uani . . . . .
F17 F 0.08942(11) 0.42318(13) 0.20631(8) 0.0523 1.0000 Uani . . . . .
F18 F 0.14406(12) 0.57637(12) 0.25626(8) 0.0524 1.0000 Uani . . . . .
F19 F 0.28644(12) 0.57722(11) 0.32972(7) 0.0472 1.0000 Uani . . . . .
F20 F 0.36892(10) 0.43091(11) 0.35433(7) 0.0396 1.0000 Uani . . . . .
O1 O 0.69154(10) 0.03685(12) 0.44882(7) 0.0282 1.0000 Uani . . . . .
O2 O 0.65373(10) 0.26783(13) 0.37011(7) 0.0305 1.0000 Uani . . . . .
O3 O 0.66485(10) 0.27848(12) 0.51996(7) 0.0283 1.0000 Uani . . . . .
N1 N 0.81397(12) 0.40637(14) 0.46704(9) 0.0231 1.0000 Uani . . . . .
N2 N 0.91371(11) 0.31834(14) 0.48551(8) 0.0209 1.0000 Uani . . . . .
N3 N 0.84794(12) 0.11370(14) 0.56918(8) 0.0217 1.0000 Uani . . . . .
N4 N 0.93263(11) 0.17907(14) 0.53656(8) 0.0205 1.0000 Uani . . . . .
N5 N 0.84275(11) 0.11143(14) 0.38255(8) 0.0217 1.0000 Uani . . . . .
N6 N 0.93033(11) 0.17534(14) 0.44470(8) 0.0202 1.0000 Uani . . . . .
C1 C 0.83466(13) 0.31974(16) 0.47255(9) 0.0184 1.0000 Uani . . . . .
C2 C 0.88101(16) 0.45816(19) 0.47631(13) 0.0365 1.0000 Uani . . . . .
C3 C 0.94247(16) 0.40271(18) 0.48761(12) 0.0333 1.0000 Uani . . . . .
C4 C 0.73650(14) 0.44512(16) 0.45696(10) 0.0220 1.0000 Uani . . . . .
C5 C 0.70940(16) 0.46892(17) 0.49942(11) 0.0276 1.0000 Uani . . . . .
C6 C 0.63556(17) 0.50780(18) 0.48903(12) 0.0323 1.0000 Uani . . . . .
C7 C 0.59024(16) 0.52456(19) 0.43893(13) 0.0336 1.0000 Uani . . . . .
C8 C 0.62089(16) 0.50328(18) 0.39804(11) 0.0302 1.0000 Uani . . . . .
C9 C 0.69474(15) 0.46497(17) 0.40585(10) 0.0243 1.0000 Uani . . . . .
C10 C 0.7588(2) 0.4581(2) 0.55480(12) 0.0440 1.0000 Uani . . . . .
C11 C 0.51046(18) 0.5684(2) 0.42896(17) 0.0531 1.0000 Uani . . . . .
C12 C 0.72909(19) 0.4522(2) 0.36054(12) 0.0377 1.0000 Uani . . . . .
C13 C 0.85459(13) 0.16546(16) 0.52879(9) 0.0191 1.0000 Uani . . . . .
C14 C 0.92187(15) 0.09338(18) 0.60096(11) 0.0283 1.0000 Uani . . . . .
C15 C 0.97406(15) 0.13321(18) 0.58025(10) 0.0260 1.0000 Uani . . . . .
C16 C 0.77544(14) 0.08954(17) 0.58083(10) 0.0211 1.0000 Uani . . . . .
C17 C 0.74262(15) 0.00667(17) 0.56699(10) 0.0237 1.0000 Uani . . . . .
C18 C 0.66999(15) -0.01060(17) 0.57596(11) 0.0266 1.0000 Uani . . . . .
C19 C 0.63120(16) 0.05127(18) 0.59852(11) 0.0285 1.0000 Uani . . . . .
C20 C 0.66910(16) 0.13017(17) 0.61519(11) 0.0275 1.0000 Uani . . . . .
C21 C 0.74190(15) 0.15048(17) 0.60765(10) 0.0238 1.0000 Uani . . . . .
C22 C 0.78406(16) -0.06427(18) 0.54485(11) 0.0305 1.0000 Uani . . . . .
C23 C 0.55103(18) 0.0321(2) 0.60558(15) 0.0427 1.0000 Uani . . . . .
C24 C 0.78347(17) 0.23462(18) 0.62924(11) 0.0324 1.0000 Uani . . . . .
C25 C 0.85154(13) 0.16367(16) 0.42558(9) 0.0189 1.0000 Uani . . . . .
C26 C 0.91566(15) 0.08992(19) 0.37604(11) 0.0301 1.0000 Uani . . . . .
C27 C 0.96970(15) 0.12884(18) 0.41500(11) 0.0271 1.0000 Uani . . . . .
C28 C 0.76924(14) 0.08998(17) 0.34481(10) 0.0211 1.0000 Uani . . . . .
C29 C 0.73685(15) 0.15305(17) 0.30712(10) 0.0242 1.0000 Uani . . . . .
C30 C 0.66341(16) 0.13457(18) 0.27302(10) 0.0281 1.0000 Uani . . . . .
C31 C 0.62441(15) 0.05642(18) 0.27502(11) 0.0292 1.0000 Uani . . . . .
C32 C 0.66188(15) -0.00732(17) 0.31047(11) 0.0266 1.0000 Uani . . . . .
C33 C 0.73518(15) 0.00735(17) 0.34580(10) 0.0239 1.0000 Uani . . . . .
C34 C 0.77906(18) 0.23689(18) 0.30201(12) 0.0331 1.0000 Uani . . . . .
C35 C 0.54342(17) 0.0406(2) 0.23903(14) 0.0453 1.0000 Uani . . . . .
C36 C 0.77595(17) -0.06548(18) 0.38157(11) 0.0317 1.0000 Uani . . . . .
C37 C 1.05396(14) 0.25498(17) 0.51077(10) 0.0215 1.0000 Uani . . . . .
C38 C 1.09486(15) 0.27154(18) 0.47369(11) 0.0268 1.0000 Uani . . . . .
C39 C 1.17155(16) 0.30310(19) 0.48691(12) 0.0325 1.0000 Uani . . . . .
C40 C 1.21012(15) 0.32006(19) 0.53833(12) 0.0334 1.0000 Uani . . . . .
C41 C 1.17108(15) 0.30705(19) 0.57610(12) 0.0319 1.0000 Uani . . . . .
C42 C 1.09444(15) 0.27590(18) 0.56244(10) 0.0260 1.0000 Uani . . . . .
C43 C 0.72526(13) 0.10108(17) 0.45555(10) 0.0210 1.0000 Uani . . . . .
C44 C 0.70335(14) 0.24602(16) 0.40458(10) 0.0209 1.0000 Uani . . . . .
C45 C 0.70933(14) 0.25060(16) 0.50042(10) 0.0205 1.0000 Uani . . . . .
C46 C 0.38388(14) 0.26106(17) 0.26624(10) 0.0225 1.0000 Uani . . . . .
C47 C 0.45669(15) 0.30267(17) 0.27797(10) 0.0250 1.0000 Uani . . . . .
C48 C 0.50281(15) 0.30877(18) 0.24372(11) 0.0283 1.0000 Uani . . . . .
C49 C 0.47642(16) 0.27526(19) 0.19454(11) 0.0312 1.0000 Uani . . . . .
C50 C 0.40293(17) 0.23737(19) 0.17961(11) 0.0312 1.0000 Uani . . . . .
C51 C 0.35924(15) 0.23129(19) 0.21514(11) 0.0283 1.0000 Uani . . . . .
C52 C 0.38101(14) 0.24525(16) 0.36918(10) 0.0211 1.0000 Uani . . . . .
C53 C 0.35419(14) 0.27321(18) 0.41101(10) 0.0258 1.0000 Uani . . . . .
C54 C 0.39335(15) 0.25996(18) 0.46274(10) 0.0267 1.0000 Uani . . . . .
C55 C 0.46493(15) 0.21783(18) 0.47569(10) 0.0264 1.0000 Uani . . . . .
C56 C 0.49465(14) 0.18866(17) 0.43626(11) 0.0255 1.0000 Uani . . . . .
C57 C 0.45248(14) 0.20142(17) 0.38499(10) 0.0223 1.0000 Uani . . . . .
C58 C 0.27466(14) 0.16233(17) 0.30029(9) 0.0217 1.0000 Uani . . . . .
C59 C 0.29810(15) 0.08173(18) 0.28488(10) 0.0252 1.0000 Uani . . . . .
C60 C 0.25508(17) 0.00473(18) 0.28064(10) 0.0292 1.0000 Uani . . . . .
C61 C 0.18417(17) 0.00519(19) 0.29266(11) 0.0307 1.0000 Uani . . . . .
C62 C 0.15877(16) 0.0817(2) 0.30930(11) 0.0306 1.0000 Uani . . . . .
C63 C 0.20353(16) 0.15717(18) 0.31324(11) 0.0271 1.0000 Uani . . . . .
C64 C 0.27455(14) 0.34396(17) 0.29437(10) 0.0228 1.0000 Uani . . . . .
C65 C 0.20335(16) 0.34877(18) 0.25603(11) 0.0289 1.0000 Uani . . . . .
C66 C 0.15923(17) 0.4248(2) 0.24338(12) 0.0354 1.0000 Uani . . . . .
C67 C 0.18622(19) 0.5018(2) 0.26821(12) 0.0361 1.0000 Uani . . . . .
C68 C 0.25749(19) 0.50187(18) 0.30534(12) 0.0331 1.0000 Uani . . . . .
C69 C 0.29926(16) 0.42441(18) 0.31718(11) 0.0272 1.0000 Uani . . . . .
C70 C -0.0083(6) 0.3314(4) 0.3182(4) 0.0943 0.513(6) Uani D U P 1 1
C71 C -0.0348(5) 0.4126(4) 0.3389(4) 0.0955 0.513(6) Uani D U P 1 1
C72 C 0.0012(2) 0.4982(3) 0.3260(2) 0.1284 1.0000 Uani D . . . .
C73 C -0.0358(4) 0.5825(4) 0.3363(4) 0.1059 0.513(6) Uani D U P 1 1
C74 C 0.0018(3) 0.6638(3) 0.3243(2) 0.0870 1.0000 Uani D U . . .
C701 C -0.0071(7) 0.3338(4) 0.3356(6) 0.0994 0.487(6) Uani D U P 1 2
C711 C 0.0417(4) 0.4141(4) 0.3475(4) 0.1008 0.487(6) Uani D U P 1 2
C731 C 0.0415(4) 0.5835(4) 0.3476(3) 0.0992 0.487(6) Uani D U P 1 2
B1 B 0.96241(15) 0.23093(19) 0.49524(11) 0.0199 1.0000 Uani . . . . .
B2 B 0.32854(16) 0.25321(19) 0.30749(11) 0.0207 1.0000 Uani . . . . .
H21 H 0.8827 0.5205 0.4749 0.0384 1.0000 Uiso R . . . .
H31 H 0.9964 0.4190 0.4954 0.0393 1.0000 Uiso R . . . .
H61 H 0.6158 0.5241 0.5175 0.0354 1.0000 Uiso R . . . .
H81 H 0.5904 0.5146 0.3633 0.0357 1.0000 Uiso R . . . .
H101 H 0.7294 0.4779 0.5776 0.0508 1.0000 Uiso R . . . .
H102 H 0.8056 0.4920 0.5603 0.0508 1.0000 Uiso R . . . .
H103 H 0.7722 0.3979 0.5616 0.0508 1.0000 Uiso R . . . .
H111 H 0.4876 0.5744 0.3924 0.0594 1.0000 Uiso R . . . .
H112 H 0.5168 0.6249 0.4448 0.0594 1.0000 Uiso R . . . .
H113 H 0.4770 0.5337 0.4435 0.0594 1.0000 Uiso R . . . .
H121 H 0.6919 0.4698 0.3292 0.0403 1.0000 Uiso R . . . .
H122 H 0.7756 0.4863 0.3655 0.0403 1.0000 Uiso R . . . .
H123 H 0.7414 0.3917 0.3583 0.0403 1.0000 Uiso R . . . .
H141 H 0.9333 0.0580 0.6315 0.0316 1.0000 Uiso R . . . .
H151 H 1.0297 0.1306 0.5933 0.0275 1.0000 Uiso R . . . .
H181 H 0.6467 -0.0667 0.5667 0.0292 1.0000 Uiso R . . . .
H201 H 0.6448 0.1717 0.6325 0.0320 1.0000 Uiso R . . . .
H221 H 0.7522 -0.1156 0.5377 0.0350 1.0000 Uiso R . . . .
H222 H 0.8325 -0.0778 0.5697 0.0350 1.0000 Uiso R . . . .
H223 H 0.7940 -0.0438 0.5135 0.0350 1.0000 Uiso R . . . .
H231 H 0.5337 0.0813 0.6214 0.0501 1.0000 Uiso R . . . .
H232 H 0.5532 -0.0183 0.6270 0.0501 1.0000 Uiso R . . . .
H233 H 0.5154 0.0217 0.5723 0.0501 1.0000 Uiso R . . . .
H241 H 0.7512 0.2674 0.6458 0.0372 1.0000 Uiso R . . . .
H242 H 0.8320 0.2212 0.6540 0.0372 1.0000 Uiso R . . . .
H243 H 0.7932 0.2684 0.6016 0.0372 1.0000 Uiso R . . . .
H261 H 0.9256 0.0545 0.3491 0.0359 1.0000 Uiso R . . . .
H271 H 1.0252 0.1251 0.4211 0.0287 1.0000 Uiso R . . . .
H301 H 0.6395 0.1772 0.2475 0.0347 1.0000 Uiso R . . . .
H321 H 0.6372 -0.0628 0.3107 0.0320 1.0000 Uiso R . . . .
H341 H 0.7477 0.2713 0.2743 0.0367 1.0000 Uiso R . . . .
H342 H 0.8277 0.2234 0.2950 0.0367 1.0000 Uiso R . . . .
H343 H 0.7887 0.2690 0.3337 0.0367 1.0000 Uiso R . . . .
H351 H 0.5257 -0.0160 0.2459 0.0522 1.0000 Uiso R . . . .
H352 H 0.5452 0.0434 0.2037 0.0522 1.0000 Uiso R . . . .
H353 H 0.5082 0.0840 0.2450 0.0522 1.0000 Uiso R . . . .
H361 H 0.7433 -0.1162 0.3763 0.0350 1.0000 Uiso R . . . .
H362 H 0.8244 -0.0793 0.3743 0.0350 1.0000 Uiso R . . . .
H363 H 0.7859 -0.0466 0.4168 0.0350 1.0000 Uiso R . . . .
H381 H 1.0691 0.2603 0.4380 0.0283 1.0000 Uiso R . . . .
H391 H 1.1968 0.3138 0.4602 0.0373 1.0000 Uiso R . . . .
H401 H 1.2634 0.3392 0.5480 0.0366 1.0000 Uiso R . . . .
H411 H 1.1959 0.3207 0.6116 0.0345 1.0000 Uiso R . . . .
H421 H 1.0684 0.2678 0.5890 0.0276 1.0000 Uiso R . . . .
H701 H -0.0334 0.2819 0.3284 0.1087 0.513(6) Uiso R . P 1 1
H702 H -0.0223 0.3351 0.2812 0.1087 0.513(6) Uiso R . P 1 1
H703 H 0.0472 0.3252 0.3311 0.1087 0.513(6) Uiso R . P 1 1
H711 H -0.0904 0.4168 0.3259 0.1127 0.513(6) Uiso R . P 1 1
H712 H -0.0209 0.4070 0.3758 0.1127 0.513(6) Uiso R . P 1 1
H721 H -0.0015 0.4964 0.2899 0.1500 0.513(6) Uiso R . P 1 1
H722 H 0.0547 0.4995 0.3459 0.1500 0.513(6) Uiso R . P 1 1
H723 H -0.0052 0.4983 0.2894 0.1500 0.487(6) Uiso R . P 1 2
H724 H -0.0491 0.4978 0.3325 0.1500 0.487(6) Uiso R . P 1 2
H731 H -0.0888 0.5827 0.3154 0.1267 0.513(6) Uiso R . P 1 1
H732 H -0.0348 0.5840 0.3721 0.1267 0.513(6) Uiso R . P 1 1
H741 H -0.0256 0.7138 0.3318 0.1027 0.513(6) Uiso R . P 1 1
H742 H 0.0007 0.6642 0.2885 0.1027 0.513(6) Uiso R . P 1 1
H743 H 0.0548 0.6655 0.3452 0.1027 0.513(6) Uiso R . P 1 1
H744 H 0.0311 0.7137 0.3402 0.1027 0.487(6) Uiso R . P 1 2
H745 H -0.0024 0.6640 0.2880 0.1027 0.487(6) Uiso R . P 1 2
H746 H -0.0494 0.6659 0.3294 0.1027 0.487(6) Uiso R . P 1 2
H7011 H 0.0234 0.2841 0.3506 0.1162 0.487(6) Uiso R . P 1 2
H7012 H -0.0247 0.3269 0.2988 0.1162 0.487(6) Uiso R . P 1 2
H7013 H -0.0512 0.3389 0.3493 0.1162 0.487(6) Uiso R . P 1 2
H7111 H 0.0858 0.4071 0.3339 0.1216 0.487(6) Uiso R . P 1 2
H7112 H 0.0593 0.4192 0.3844 0.1216 0.487(6) Uiso R . P 1 2
H7311 H 0.0927 0.5833 0.3425 0.1200 0.487(6) Uiso R . P 1 2
H7312 H 0.0456 0.5853 0.3839 0.1200 0.487(6) Uiso R . P 1 2

loop_
_atom_site_aniso_label
_atom_site_aniso_U_11
_atom_site_aniso_U_22
_atom_site_aniso_U_33
_atom_site_aniso_U_23
_atom_site_aniso_U_13
_atom_site_aniso_U_12
Fe1 0.01434(15) 0.01610(18) 0.01999(17) -0.00047(14) 0.00356(12) -0.00085(13)
F1 0.0324(8) 0.0282(9) 0.0330(9) -0.0021(7) 0.0092(7) -0.0086(7)
F2 0.0306(9) 0.0427(11) 0.0547(11) 0.0058(9) 0.0181(8) -0.0098(8)
F3 0.0518(11) 0.0540(12) 0.0472(11) 0.0073(9) 0.0356(9) 0.0008(9)
F4 0.0567(11) 0.0587(13) 0.0264(9) -0.0055(8) 0.0164(8) -0.0063(9)
F5 0.0323(9) 0.0647(13) 0.0244(8) -0.0019(8) 0.0045(7) -0.0167(8)
F6 0.0281(8) 0.0630(12) 0.0298(9) 0.0080(8) 0.0121(7) 0.0192(8)
F7 0.0385(9) 0.0540(12) 0.0248(8) -0.0006(8) 0.0129(7) 0.0070(8)
F8 0.0361(9) 0.0482(11) 0.0229(8) 0.0046(8) -0.0017(7) 0.0011(8)
F9 0.0232(8) 0.0367(10) 0.0383(9) 0.0025(8) 0.0004(7) 0.0081(7)
F10 0.0305(8) 0.0269(8) 0.0298(8) 0.0003(7) 0.0110(7) 0.0068(6)
F11 0.0322(8) 0.0263(9) 0.0528(11) -0.0070(8) 0.0186(8) 0.0013(7)
F12 0.0624(12) 0.0223(9) 0.0432(10) -0.0083(8) 0.0170(9) -0.0038(8)
F13 0.0512(11) 0.0304(10) 0.0396(10) 0.0052(8) 0.0045(8) -0.0199(8)
F14 0.0355(9) 0.0439(11) 0.0614(12) 0.0111(9) 0.0229(9) -0.0099(8)
F15 0.0395(9) 0.0288(9) 0.0638(12) 0.0001(8) 0.0332(9) 0.0004(7)
F16 0.0393(9) 0.0320(10) 0.0415(10) 0.0044(8) -0.0098(8) 0.0002(7)
F17 0.0424(10) 0.0527(13) 0.0526(12) 0.0222(10) -0.0027(9) 0.0152(9)
F18 0.0694(13) 0.0346(11) 0.0611(13) 0.0196(9) 0.0310(11) 0.0284(9)
F19 0.0783(14) 0.0206(9) 0.0500(11) -0.0050(8) 0.0298(10) 0.0032(9)
F20 0.0390(9) 0.0273(9) 0.0476(10) -0.0087(8) 0.0036(8) -0.0048(7)
O1 0.0277(9) 0.0221(10) 0.0353(11) -0.0036(8) 0.0094(8) -0.0072(8)
O2 0.0258(9) 0.0326(11) 0.0282(10) -0.0006(8) -0.0012(8) 0.0033(8)
O3 0.0283(9) 0.0260(10) 0.0342(10) -0.0020(8) 0.0147(8) 0.0030(8)
N1 0.0185(10) 0.0164(11) 0.0326(12) -0.0004(9) 0.0038(9) -0.0011(8)
N2 0.0167(9) 0.0180(11) 0.0264(11) 0.0002(8) 0.0032(8) -0.0016(8)
N3 0.0195(10) 0.0217(11) 0.0241(11) 0.0046(9) 0.0061(8) 0.0005(8)
N4 0.0172(9) 0.0203(11) 0.0229(11) 0.0005(9) 0.0038(8) -0.0007(8)
N5 0.0184(10) 0.0217(11) 0.0242(11) -0.0053(9) 0.0046(8) -0.0008(8)
N6 0.0167(9) 0.0199(11) 0.0232(11) -0.0021(9) 0.0041(8) -0.0012(8)
C1 0.0181(11) 0.0175(12) 0.0184(12) -0.0008(9) 0.0030(9) -0.0009(9)
C2 0.0246(13) 0.0183(14) 0.061(2) 0.0000(13) 0.0022(13) -0.0063(11)
C3 0.0205(13) 0.0223(15) 0.0535(19) 0.0004(13) 0.0039(12) -0.0048(10)
C4 0.0194(12) 0.0144(12) 0.0305(14) 0.0005(10) 0.0039(10) -0.0004(9)
C5 0.0360(14) 0.0173(13) 0.0289(14) 0.0004(11) 0.0081(12) -0.0008(11)
C6 0.0351(15) 0.0233(15) 0.0445(17) -0.0009(13) 0.0209(13) 0.0004(12)
C7 0.0223(13) 0.0232(15) 0.0543(19) -0.0028(13) 0.0089(13) -0.0016(11)
C8 0.0269(13) 0.0221(14) 0.0341(15) -0.0014(12) -0.0047(12) 0.0004(11)
C9 0.0271(13) 0.0179(13) 0.0266(13) -0.0011(10) 0.0055(11) -0.0006(10)
C10 0.068(2) 0.0314(18) 0.0292(16) -0.0006(13) 0.0066(15) 0.0013(16)
C11 0.0257(15) 0.043(2) 0.089(3) -0.0044(19) 0.0145(17) 0.0053(14)
C12 0.0517(18) 0.0308(17) 0.0328(16) 0.0006(13) 0.0152(14) 0.0032(14)
C13 0.0184(11) 0.0147(12) 0.0237(12) -0.0007(10) 0.0047(9) 0.0001(9)
C14 0.0252(13) 0.0288(15) 0.0286(14) 0.0102(12) 0.0033(11) 0.0039(11)
C15 0.0198(12) 0.0292(15) 0.0266(13) 0.0072(11) 0.0021(10) 0.0023(10)
C16 0.0200(12) 0.0212(13) 0.0220(12) 0.0041(10) 0.0054(10) 0.0011(10)
C17 0.0263(13) 0.0192(13) 0.0251(13) 0.0034(10) 0.0064(10) 0.0027(10)
C18 0.0278(13) 0.0179(13) 0.0345(15) 0.0029(11) 0.0088(11) -0.0030(10)
C19 0.0281(13) 0.0233(14) 0.0374(16) 0.0102(12) 0.0145(12) 0.0020(11)
C20 0.0344(14) 0.0193(14) 0.0334(15) 0.0044(11) 0.0171(12) 0.0050(11)
C21 0.0307(13) 0.0177(13) 0.0240(13) 0.0042(10) 0.0090(11) 0.0002(10)
C22 0.0350(15) 0.0210(14) 0.0375(16) 0.0007(12) 0.0132(13) 0.0039(11)
C23 0.0360(16) 0.0303(17) 0.070(2) 0.0088(16) 0.0275(16) 0.0000(13)
C24 0.0409(16) 0.0241(15) 0.0327(15) -0.0011(12) 0.0112(13) -0.0061(12)
C25 0.0186(11) 0.0164(12) 0.0212(12) -0.0015(10) 0.0047(9) -0.0005(9)
C26 0.0237(13) 0.0321(16) 0.0351(15) -0.0109(12) 0.0092(11) 0.0034(11)
C27 0.0198(12) 0.0302(15) 0.0325(15) -0.0053(12) 0.0093(11) 0.0023(10)
C28 0.0203(12) 0.0207(13) 0.0215(12) -0.0062(10) 0.0045(10) -0.0006(10)
C29 0.0286(13) 0.0209(13) 0.0234(13) -0.0061(10) 0.0079(10) 0.0002(10)
C30 0.0323(14) 0.0243(14) 0.0234(13) -0.0048(11) 0.0002(11) 0.0066(11)
C31 0.0247(13) 0.0265(15) 0.0318(15) -0.0129(12) 0.0001(11) 0.0044(11)
C32 0.0267(13) 0.0181(13) 0.0334(15) -0.0075(11) 0.0055(11) -0.0012(10)
C33 0.0265(13) 0.0206(13) 0.0233(13) -0.0040(10) 0.0048(10) 0.0029(10)
C34 0.0428(16) 0.0232(15) 0.0343(16) -0.0008(12) 0.0122(13) -0.0026(12)
C35 0.0314(16) 0.0372(19) 0.054(2) -0.0102(15) -0.0105(14) 0.0029(13)
C36 0.0335(15) 0.0242(15) 0.0360(16) -0.0004(12) 0.0070(12) 0.0015(11)
C37 0.0175(11) 0.0198(13) 0.0258(13) 0.0004(10) 0.0035(10) 0.0007(9)
C38 0.0236(12) 0.0286(15) 0.0286(14) -0.0020(11) 0.0079(11) -0.0028(11)
C39 0.0272(13) 0.0312(16) 0.0443(17) -0.0033(13) 0.0187(12) -0.0033(12)
C40 0.0151(12) 0.0265(15) 0.0553(19) -0.0011(13) 0.0041(12) -0.0028(10)
C41 0.0238(13) 0.0283(16) 0.0358(15) 0.0002(12) -0.0053(11) -0.0045(11)
C42 0.0227(12) 0.0271(15) 0.0271(13) 0.0019(11) 0.0049(10) -0.0037(10)
C43 0.0163(11) 0.0236(14) 0.0231(13) -0.0007(10) 0.0051(10) 0.0020(10)
C44 0.0210(12) 0.0193(13) 0.0235(13) -0.0029(10) 0.0079(10) -0.0026(10)
C45 0.0197(11) 0.0164(13) 0.0223(12) -0.0001(10) 0.0003(10) -0.0038(9)
C46 0.0217(12) 0.0207(13) 0.0256(13) 0.0045(10) 0.0073(10) 0.0026(10)
C47 0.0276(13) 0.0189(13) 0.0286(14) 0.0033(11) 0.0076(11) 0.0007(10)
C48 0.0224(12) 0.0228(14) 0.0415(16) 0.0097(12) 0.0117(11) 0.0000(10)
C49 0.0353(15) 0.0303(16) 0.0352(16) 0.0097(12) 0.0220(13) 0.0056(12)
C50 0.0384(15) 0.0313(16) 0.0254(14) 0.0025(12) 0.0113(12) 0.0028(12)
C51 0.0257(13) 0.0317(15) 0.0269(14) 0.0030(12) 0.0062(11) -0.0007(11)
C52 0.0203(11) 0.0192(13) 0.0236(13) 0.0026(10) 0.0057(10) -0.0013(9)
C53 0.0201(12) 0.0291(15) 0.0285(14) 0.0041(11) 0.0074(10) 0.0038(10)
C54 0.0287(13) 0.0290(15) 0.0239(13) 0.0003(11) 0.0096(11) -0.0002(11)
C55 0.0254(12) 0.0263(15) 0.0239(13) 0.0023(11) 0.0004(10) -0.0065(11)
C56 0.0201(12) 0.0212(14) 0.0325(14) 0.0036(11) 0.0025(10) 0.0013(10)
C57 0.0222(12) 0.0193(13) 0.0262(13) -0.0010(10) 0.0079(10) -0.0008(10)
C58 0.0223(12) 0.0204(13) 0.0204(12) 0.0038(10) 0.0026(10) -0.0009(10)
C59 0.0266(13) 0.0244(14) 0.0245(13) 0.0008(11) 0.0069(11) -0.0001(10)
C60 0.0421(16) 0.0201(14) 0.0232(13) -0.0016(11) 0.0049(12) -0.0018(12)
C61 0.0362(15) 0.0252(15) 0.0266(14) 0.0053(11) 0.0015(12) -0.0129(12)
C62 0.0270(13) 0.0338(16) 0.0316(15) 0.0096(12) 0.0092(11) -0.0049(12)
C63 0.0303(13) 0.0248(14) 0.0282(14) 0.0033(11) 0.0112(11) 0.0002(11)
C64 0.0255(12) 0.0223(13) 0.0235(13) 0.0046(10) 0.0117(10) 0.0006(10)
C65 0.0314(14) 0.0249(15) 0.0307(15) 0.0063(12) 0.0091(11) 0.0013(11)
C66 0.0356(15) 0.0363(17) 0.0341(16) 0.0152(13) 0.0090(13) 0.0082(13)
C67 0.0465(17) 0.0283(16) 0.0401(17) 0.0166(13) 0.0229(14) 0.0189(13)
C68 0.0516(18) 0.0198(14) 0.0347(16) -0.0005(12) 0.0233(14) 0.0026(12)
C69 0.0297(14) 0.0247(14) 0.0290(14) 0.0013(11) 0.0111(11) 0.0008(11)
C70 0.076(5) 0.114(6) 0.064(8) 0.035(5) -0.031(5) -0.008(4)
C71 0.097(6) 0.135(7) 0.050(4) 0.023(5) 0.011(4) 0.009(6)
C72 0.088(4) 0.204(9) 0.085(4) 0.004(5) 0.010(3) -0.019(5)
C73 0.119(5) 0.129(6) 0.068(4) -0.036(4) 0.025(4) 0.012(5)
C74 0.079(3) 0.100(4) 0.091(3) -0.030(3) 0.039(3) -0.002(3)
C701 0.088(5) 0.121(6) 0.055(6) 0.042(5) -0.039(4) -0.011(4)
C711 0.101(5) 0.133(6) 0.051(4) 0.035(5) -0.009(4) 0.012(5)
C731 0.107(6) 0.142(7) 0.042(4) -0.012(5) 0.009(5) -0.014(6)
B1 0.0179(12) 0.0183(14) 0.0230(14) 0.0009(11) 0.0050(11) -0.0010(10)
B2 0.0195(13) 0.0194(14) 0.0237(14) 0.0014(11) 0.0067(11) -0.0010(11)

loop_
_atom_type_symbol
_atom_type_scat_dispersion_real
_atom_type_scat_dispersion_imag
_atom_type_scat_Cromer_Mann_a1
_atom_type_scat_Cromer_Mann_b1
_atom_type_scat_Cromer_Mann_a2
_atom_type_scat_Cromer_Mann_b2
_atom_type_scat_Cromer_Mann_a3
_atom_type_scat_Cromer_Mann_b3
_atom_type_scat_Cromer_Mann_a4
_atom_type_scat_Cromer_Mann_b4
_atom_type_scat_Cromer_Mann_c
_atom_type_scat_source
C 0.0033 0.0016 2.3100 20.8439 1.0200 10.2075 1.5886 0.5687 0.8650 51.6512 0.2156 'International Tables Vol C 4.2.6.8 and 6.1.1.4'
H 0.0000 0.0000 0.4930 10.5109 0.3229 26.1257 0.1402 3.1424 0.0408 57.7998 0.0030 'International Tables Vol C 4.2.6.8 and 6.1.1.4'
B 0.0013 0.0007 2.0545 23.2185 1.3326 1.0210 1.0979 60.3498 0.7068 0.1403 -0.1932 'International Tables Vol C 4.2.6.8 and 6.1.1.4'
N 0.0061 0.0033 12.2126 0.0057 3.1322 9.8933 2.0125 28.9975 1.1663 0.5826 -11.5290 'International Tables Vol C 4.2.6.8 and 6.1.1.4'
O 0.0106 0.0060 3.0485 13.2771 2.2868 5.7011 1.5463 0.3239 0.8670 32.9089 0.2508 'International Tables Vol C 4.2.6.8 and 6.1.1.4'
F 0.0171 0.0103 3.5392 10.2825 2.6412 4.2944 1.5170 0.2615 1.0243 26.1476 0.2776 'International Tables Vol C 4.2.6.8 and 6.1.1.4'
Fe 0.3463 0.8444 11.7695 4.7611 7.3573 0.3072 3.5222 15.3535 2.3045 76.8805 1.0369 'International Tables Vol C 4.2.6.8 and 6.1.1.4'

loop_
_geom_angle_atom_site_label_1
_geom_angle_atom_site_label_2
_geom_angle_atom_site_label_3
_geom_angle
_geom_angle_publ_flag
C1 Fe1 C13 86.76(10) yes
C1 Fe1 C25 86.02(10) yes
C13 Fe1 C25 85.13(10) yes
C1 Fe1 C43 176.13(10) yes
C13 Fe1 C43 91.14(10) yes
C25 Fe1 C43 90.57(10) yes
C1 Fe1 C44 92.72(10) yes
C13 Fe1 C44 179.08(10) yes
C25 Fe1 C44 94.07(10) yes
C43 Fe1 C44 89.34(11) yes
C1 Fe1 C45 91.41(10) yes
C13 Fe1 C45 92.94(10) yes
C25 Fe1 C45 176.86(10) yes
C43 Fe1 C45 91.94(11) yes
C44 Fe1 C45 87.84(11) yes
C1 N1 C2 109.8(2) yes
C1 N1 C4 128.7(2) yes
C2 N1 C4 121.3(2) yes
C1 N2 C3 110.0(2) yes
C1 N2 B1 122.8(2) yes
C3 N2 B1 127.2(2) yes
C13 N3 C14 110.0(2) yes
C13 N3 C16 126.0(2) yes
C14 N3 C16 123.8(2) yes
C13 N4 C15 109.6(2) yes
C13 N4 B1 119.7(2) yes
C15 N4 B1 130.3(2) yes
C25 N5 C26 110.2(2) yes
C25 N5 C28 126.1(2) yes
C26 N5 C28 123.3(2) yes
C25 N6 C27 110.1(2) yes
C25 N6 B1 119.3(2) yes
C27 N6 B1 130.6(2) yes
N1 C1 N2 105.8(2) yes
N1 C1 Fe1 134.09(17) yes
N2 C1 Fe1 120.10(17) yes
N1 C2 C3 106.4(2) yes
N1 C2 H21 126.4 no
C3 C2 H21 127.2 no
N2 C3 C2 108.0(2) yes
N2 C3 H31 126.1 no
C2 C3 H31 125.9 no
N1 C4 C5 118.2(2) yes
N1 C4 C9 119.5(2) yes
C5 C4 C9 122.0(2) yes
C4 C5 C6 117.5(3) yes
C4 C5 C10 122.2(3) yes
C6 C5 C10 120.3(3) yes
C5 C6 C7 122.5(3) yes
C5 C6 H61 118.8 no
C7 C6 H61 118.7 no
C6 C7 C8 118.1(2) yes
C6 C7 C11 121.1(3) yes
C8 C7 C11 120.7(3) yes
C7 C8 C9 122.3(3) yes
C7 C8 H81 119.0 no
C9 C8 H81 118.8 no
C4 C9 C8 117.5(2) yes
C4 C9 C12 122.3(2) yes
C8 C9 C12 120.1(3) yes
C5 C10 H101 108.7 no
C5 C10 H102 109.8 no
H101 C10 H102 109.5 no
C5 C10 H103 109.9 no
H101 C10 H103 109.5 no
H102 C10 H103 109.5 no
C7 C11 H111 109.6 no
C7 C11 H112 109.2 no
H111 C11 H112 109.5 no
C7 C11 H113 109.6 no
H111 C11 H113 109.5 no
H112 C11 H113 109.5 no
C9 C12 H121 109.6 no
C9 C12 H122 109.8 no
H121 C12 H122 109.5 no
C9 C12 H123 109.0 no
H121 C12 H123 109.5 no
H122 C12 H123 109.5 no
N3 C13 Fe1 131.97(17) yes
N3 C13 N4 105.7(2) yes
Fe1 C13 N4 121.97(17) yes
N3 C14 C15 106.7(2) yes
N3 C14 H141 126.5 no
C15 C14 H141 126.8 no
N4 C15 C14 108.0(2) yes
N4 C15 H151 125.9 no
C14 C15 H151 126.1 no
N3 C16 C17 120.1(2) yes
N3 C16 C21 117.7(2) yes
C17 C16 C21 122.1(2) yes
C16 C17 C18 117.5(2) yes
C16 C17 C22 122.6(2) yes
C18 C17 C22 119.9(2) yes
C17 C18 C19 122.1(2) yes
C17 C18 H181 118.7 no
C19 C18 H181 119.3 no
C18 C19 C20 118.1(2) yes
C18 C19 C23 120.8(3) yes
C20 C19 C23 121.0(3) yes
C19 C20 C21 122.1(2) yes
C19 C20 H201 119.2 no
C21 C20 H201 118.7 no
C16 C21 C20 117.7(2) yes
C16 C21 C24 121.8(2) yes
C20 C21 C24 120.5(2) yes
C17 C22 H221 110.0 no
C17 C22 H222 108.9 no
H221 C22 H222 109.5 no
C17 C22 H223 109.5 no
H221 C22 H223 109.5 no
H222 C22 H223 109.5 no
C19 C23 H231 109.3 no
C19 C23 H232 110.3 no
H231 C23 H232 109.5 no
C19 C23 H233 108.8 no
H231 C23 H233 109.5 no
H232 C23 H233 109.5 no
C21 C24 H241 109.3 no
C21 C24 H242 109.6 no
H241 C24 H242 109.5 no
C21 C24 H243 109.6 no
H241 C24 H243 109.5 no
H242 C24 H243 109.5 no
N5 C25 Fe1 132.43(17) yes
N5 C25 N6 105.1(2) yes
Fe1 C25 N6 122.05(17) yes
N5 C26 C27 106.8(2) yes
N5 C26 H261 126.7 no
C27 C26 H261 126.5 no
N6 C27 C26 107.8(2) yes
N6 C27 H271 126.1 no
C26 C27 H271 126.1 no
N5 C28 C29 117.4(2) yes
N5 C28 C33 120.0(2) yes
C29 C28 C33 122.6(2) yes
C28 C29 C30 117.2(2) yes
C28 C29 C34 122.2(2) yes
C30 C29 C34 120.6(2) yes
C29 C30 C31 122.2(3) yes
C29 C30 H301 118.8 no
C31 C30 H301 119.0 no
C30 C31 C32 118.5(2) yes
C30 C31 C35 120.6(3) yes
C32 C31 C35 120.9(3) yes
C31 C32 C33 122.0(3) yes
C31 C32 H321 119.3 no
C33 C32 H321 118.7 no
C28 C33 C32 117.2(2) yes
C28 C33 C36 122.6(2) yes
C32 C33 C36 120.2(2) yes
C29 C34 H341 109.8 no
C29 C34 H342 109.4 no
H341 C34 H342 109.5 no
C29 C34 H343 109.2 no
H341 C34 H343 109.5 no
H342 C34 H343 109.5 no
C31 C35 H351 109.1 no
C31 C35 H352 109.8 no
H351 C35 H352 109.5 no
C31 C35 H353 109.5 no
H351 C35 H353 109.5 no
H352 C35 H353 109.5 no
C33 C36 H361 109.7 no
C33 C36 H362 109.5 no
H361 C36 H362 109.5 no
C33 C36 H363 109.2 no
H361 C36 H363 109.5 no
H362 C36 H363 109.5 no
C38 C37 C42 115.4(2) yes
C38 C37 B1 122.7(2) yes
C42 C37 B1 121.0(2) yes
C37 C38 C39 122.7(3) yes
C37 C38 H381 118.4 no
C39 C38 H381 118.9 no
C38 C39 C40 120.0(3) yes
C38 C39 H391 119.6 no
C40 C39 H391 120.3 no
C39 C40 C41 119.2(2) yes
C39 C40 H401 120.7 no
C41 C40 H401 120.1 no
C40 C41 C42 120.3(3) yes
C40 C41 H411 120.5 no
C42 C41 H411 119.2 no
C37 C42 C41 122.3(3) yes
C37 C42 H421 118.7 no
C41 C42 H421 119.0 no
Fe1 C43 O1 176.5(2) yes
Fe1 C44 O2 173.4(2) yes
Fe1 C45 O3 175.1(2) yes
C47 C46 C51 113.1(2) yes
C47 C46 B2 124.0(2) yes
C51 C46 B2 122.8(2) yes
C46 C47 F1 120.5(2) yes
C46 C47 C48 123.9(3) yes
F1 C47 C48 115.6(2) yes
F2 C48 C47 120.5(3) yes
F2 C48 C49 119.5(2) yes
C47 C48 C49 120.0(2) yes
F3 C49 C48 121.0(3) yes
F3 C49 C50 120.1(3) yes
C48 C49 C50 118.9(2) yes
F4 C50 C49 119.9(2) yes
F4 C50 C51 120.7(3) yes
C49 C50 C51 119.4(3) yes
F5 C51 C46 120.2(2) yes
F5 C51 C50 115.2(2) yes
C46 C51 C50 124.6(3) yes
C53 C52 C57 112.6(2) yes
C53 C52 B2 123.5(2) yes
C57 C52 B2 123.6(2) yes
F6 C53 C52 120.3(2) yes
F6 C53 C54 115.0(2) yes
C52 C53 C54 124.6(2) yes
F7 C54 C53 120.6(2) yes
F7 C54 C55 119.7(2) yes
C53 C54 C55 119.7(2) yes
F8 C55 C54 120.4(2) yes
F8 C55 C56 121.1(2) yes
C54 C55 C56 118.5(2) yes
F9 C56 C55 119.6(2) yes
F9 C56 C57 120.6(2) yes
C55 C56 C57 119.8(2) yes
F10 C57 C52 120.7(2) yes
F10 C57 C56 114.7(2) yes
C52 C57 C56 124.7(2) yes
C59 C58 C63 112.6(2) yes
C59 C58 B2 124.1(2) yes
C63 C58 B2 123.1(2) yes
F11 C59 C58 120.3(2) yes
F11 C59 C60 115.0(2) yes
C58 C59 C60 124.7(2) yes
F12 C60 C59 120.5(3) yes
F12 C60 C61 120.1(2) yes
C59 C60 C61 119.4(3) yes
F13 C61 C60 120.4(3) yes
F13 C61 C62 120.8(3) yes
C60 C61 C62 118.8(2) yes
F14 C62 C61 119.7(2) yes
F14 C62 C63 120.2(3) yes
C61 C62 C63 120.1(2) yes
C58 C63 F15 120.5(2) yes
C58 C63 C62 124.3(3) yes
F15 C63 C62 115.1(2) yes
C65 C64 C69 113.0(2) yes
C65 C64 B2 123.5(2) yes
C69 C64 B2 123.3(2) yes
C64 C65 F16 121.0(2) yes
C64 C65 C66 124.0(3) yes
F16 C65 C66 115.0(2) yes
F17 C66 C65 120.2(3) yes
F17 C66 C67 119.8(3) yes
C65 C66 C67 120.0(3) yes
F18 C67 C66 120.7(3) yes
F18 C67 C68 120.6(3) yes
C66 C67 C68 118.7(3) yes
F19 C68 C67 120.0(3) yes
F19 C68 C69 120.5(3) yes
C67 C68 C69 119.5(3) yes
F20 C69 C64 120.0(2) yes
F20 C69 C68 115.2(2) yes
C64 C69 C68 124.8(3) yes
C71 C70 H701 109.6 no
C71 C70 H702 108.5 no
H701 C70 H702 109.5 no
C71 C70 H703 110.3 no
H701 C70 H703 109.5 no
H702 C70 H703 109.5 no
C70 C71 C72 115.69(5) yes
C70 C71 H711 108.7 no
C72 C71 H711 108.1 no
C70 C71 H712 107.0 no
C72 C71 H712 107.7 no
H711 C71 H712 109.5 no
C71 C72 C73 117.33(5) yes
C71 C72 H721 107.2 no
C73 C72 H721 107.8 no
C71 C72 H722 107.6 no
C73 C72 H722 107.3 no
H721 C72 H722 109.5 no
C711 C72 C731 117.31(5) yes
C711 C72 H723 107.7 no
C731 C72 H723 107.5 no
C711 C72 H724 107.3 no
C731 C72 H724 107.5 no
H723 C72 H724 109.5 no
C72 C73 C74 115.69(5) yes
C72 C73 H731 107.8 no
C74 C73 H731 107.4 no
C72 C73 H732 108.4 no
C74 C73 H732 108.0 no
H731 C73 H732 109.5 no
C73 C74 H741 109.9 no
C73 C74 H742 109.5 no
H741 C74 H742 109.5 no
C73 C74 H743 108.9 no
H741 C74 H743 109.5 no
H742 C74 H743 109.5 no
C731 C74 H744 109.8 no
C731 C74 H745 109.2 no
H744 C74 H745 109.5 no
C731 C74 H746 109.4 no
H744 C74 H746 109.5 no
H745 C74 H746 109.5 no
C711 C701 H7011 109.7 no
C711 C701 H7012 108.6 no
H7011 C701 H7012 109.5 no
C711 C701 H7013 110.0 no
H7011 C701 H7013 109.5 no
H7012 C701 H7013 109.5 no
C72 C711 C701 115.68(5) yes
C72 C711 H7111 107.8 no
C701 C711 H7111 108.5 no
C72 C711 H7112 108.2 no
C701 C711 H7112 107.1 no
H7111 C711 H7112 109.5 no
C72 C731 C74 115.70(5) yes
C72 C731 H7311 108.0 no
C74 C731 H7311 107.9 no
C72 C731 H7312 108.0 no
C74 C731 H7312 107.6 no
H7311 C731 H7312 109.5 no
C37 B1 N2 108.7(2) yes
C37 B1 N6 116.8(2) yes
N2 B1 N6 105.28(19) yes
C37 B1 N4 116.5(2) yes
N2 B1 N4 105.72(19) yes
N6 B1 N4 102.83(19) yes
C46 B2 C64 102.05(19) yes
C46 B2 C58 113.9(2) yes
C64 B2 C58 112.9(2) yes
C46 B2 C52 112.96(19) yes
C64 B2 C52 113.8(2) yes
C58 B2 C52 101.65(19) yes

loop_
_geom_bond_atom_site_label_1
_geom_bond_atom_site_label_2
_geom_bond_distance
_geom_bond_publ_flag
Fe1 C1 1.989(2) yes
Fe1 C13 2.020(2) yes
Fe1 C25 2.022(2) yes
Fe1 C43 1.822(3) yes
Fe1 C44 1.821(3) yes
Fe1 C45 1.820(3) yes
F1 C47 1.347(3) yes
F2 C48 1.352(3) yes
F3 C49 1.344(3) yes
F4 C50 1.344(3) yes
F5 C51 1.354(3) yes
F6 C53 1.353(3) yes
F7 C54 1.346(3) yes
F8 C55 1.341(3) yes
F9 C56 1.346(3) yes
F10 C57 1.354(3) yes
F11 C59 1.356(3) yes
F12 C60 1.344(3) yes
F13 C61 1.346(3) yes
F14 C62 1.354(3) yes
F15 C63 1.349(3) yes
F16 C65 1.347(3) yes
F17 C66 1.353(3) yes
F18 C67 1.346(3) yes
F19 C68 1.347(3) yes
F20 C69 1.355(3) yes
O1 C43 1.132(3) yes
O2 C44 1.132(3) yes
O3 C45 1.136(3) yes
N1 C1 1.364(3) yes
N1 C2 1.387(3) yes
N1 C4 1.446(3) yes
N2 C1 1.343(3) yes
N2 C3 1.375(3) yes
N2 B1 1.566(3) yes
N3 C13 1.363(3) yes
N3 C14 1.383(3) yes
N3 C16 1.444(3) yes
N4 C13 1.352(3) yes
N4 C15 1.382(3) yes
N4 B1 1.557(3) yes
N5 C25 1.368(3) yes
N5 C26 1.384(3) yes
N5 C28 1.445(3) yes
N6 C25 1.356(3) yes
N6 C27 1.381(3) yes
N6 B1 1.559(3) yes
C2 C3 1.342(4) yes
C2 H21 0.950 no
C3 H31 0.950 no
C4 C5 1.390(4) yes
C4 C9 1.393(4) yes
C5 C6 1.389(4) yes
C5 C10 1.504(4) yes
C6 C7 1.379(4) yes
C6 H61 0.950 no
C7 C8 1.380(4) yes
C7 C11 1.515(4) yes
C8 C9 1.391(4) yes
C8 H81 0.950 no
C9 C12 1.503(4) yes
C10 H101 0.950 no
C10 H102 0.950 no
C10 H103 0.950 no
C11 H111 0.950 no
C11 H112 0.950 no
C11 H113 0.950 no
C12 H121 0.950 no
C12 H122 0.950 no
C12 H123 0.950 no
C14 C15 1.340(4) yes
C14 H141 0.950 no
C15 H151 0.950 no
C16 C17 1.394(4) yes
C16 C21 1.396(4) yes
C17 C18 1.392(4) yes
C17 C22 1.510(4) yes
C18 C19 1.392(4) yes
C18 H181 0.950 no
C19 C20 1.386(4) yes
C19 C23 1.506(4) yes
C20 C21 1.389(4) yes
C20 H201 0.950 no
C21 C24 1.508(4) yes
C22 H221 0.950 no
C22 H222 0.950 no
C22 H223 0.950 no
C23 H231 0.950 no
C23 H232 0.950 no
C23 H233 0.950 no
C24 H241 0.950 no
C24 H242 0.950 no
C24 H243 0.950 no
C26 C27 1.340(4) yes
C26 H261 0.950 no
C27 H271 0.950 no
C28 C29 1.393(4) yes
C28 C33 1.396(4) yes
C29 C30 1.394(4) yes
C29 C34 1.501(4) yes
C30 C31 1.382(4) yes
C30 H301 0.950 no
C31 C32 1.388(4) yes
C31 C35 1.508(4) yes
C32 C33 1.395(3) yes
C32 H321 0.950 no
C33 C36 1.509(4) yes
C34 H341 0.950 no
C34 H342 0.950 no
C34 H343 0.950 no
C35 H351 0.950 no
C35 H352 0.950 no
C35 H353 0.950 no
C36 H361 0.950 no
C36 H362 0.950 no
C36 H363 0.950 no
C37 C38 1.396(4) yes
C37 C42 1.403(4) yes
C37 B1 1.598(3) yes
C38 C39 1.388(4) yes
C38 H381 0.950 no
C39 C40 1.377(4) yes
C39 H391 0.950 no
C40 C41 1.380(4) yes
C40 H401 0.950 no
C41 C42 1.385(4) yes
C41 H411 0.950 no
C42 H421 0.950 no
C46 C47 1.390(3) yes
C46 C51 1.386(4) yes
C46 B2 1.661(4) yes
C47 C48 1.381(4) yes
C48 C49 1.363(4) yes
C49 C50 1.376(4) yes
C50 C51 1.377(4) yes
C52 C53 1.390(4) yes
C52 C57 1.387(3) yes
C52 B2 1.655(4) yes
C53 C54 1.377(4) yes
C54 C55 1.374(4) yes
C55 C56 1.369(4) yes
C56 C57 1.379(4) yes
C58 C59 1.391(4) yes
C58 C63 1.392(4) yes
C58 B2 1.659(4) yes
C59 C60 1.383(4) yes
C60 C61 1.374(4) yes
C61 C62 1.363(4) yes
C62 C63 1.381(4) yes
C64 C65 1.389(4) yes
C64 C69 1.382(4) yes
C64 B2 1.659(4) yes
C65 C66 1.383(4) yes
C66 C67 1.365(4) yes
C67 C68 1.372(4) yes
C68 C69 1.380(4) yes
C70 C71 1.479(5) yes
C70 H701 0.950 no
C70 H702 0.950 no
C70 H703 0.950 no
C71 C72 1.528(5) yes
C71 H711 0.950 no
C71 H712 0.950 no
C72 C73 1.497(4) yes
C72 H721 0.950 no
C72 H722 0.950 no
C72 C711 1.500(4) yes
C72 C731 1.515(4) yes
C72 H723 0.950 no
C72 H724 0.950 no
C73 C74 1.479(4) yes
C73 H731 0.950 no
C73 H732 0.950 no
C74 H741 0.950 no
C74 H742 0.950 no
C74 H743 0.950 no
C74 C731 1.460(4) yes
C74 H744 0.950 no
C74 H745 0.950 no
C74 H746 0.950 no
C701 C711 1.478(5) yes
C701 H7011 0.950 no
C701 H7012 0.950 no
C701 H7013 0.950 no
C711 H7111 0.950 no
C711 H7112 0.950 no
C731 H7311 0.950 no
C731 H7312 0.950 no

loop_
_geom_torsion_atom_site_label_1
_geom_torsion_atom_site_label_2
_geom_torsion_atom_site_label_3
_geom_torsion_atom_site_label_4
_geom_torsion
_geom_torsion_publ_flag
C13 Fe1 C1 N1 -139.2(3) no
C13 Fe1 C1 N2 42.84(19) no
C25 Fe1 C1 N1 135.5(3) no
C25 Fe1 C1 N2 -42.49(19) no
C44 Fe1 C1 N1 41.6(3) no
C44 Fe1 C1 N2 -136.4(2) no
C45 Fe1 C1 N1 -46.3(3) no
C45 Fe1 C1 N2 135.7(2) no
C1 Fe1 C13 N3 143.7(2) no
C1 Fe1 C13 N4 -44.0(2) no
C25 Fe1 C13 N3 -130.1(2) no
C25 Fe1 C13 N4 42.3(2) no
C43 Fe1 C13 N3 -39.6(2) no
C43 Fe1 C13 N4 132.8(2) no
C45 Fe1 C13 N3 52.4(2) no
C45 Fe1 C13 N4 -135.3(2) no
C1 Fe1 C25 N5 -141.8(2) no
C1 Fe1 C25 N6 46.6(2) no
C13 Fe1 C25 N5 131.2(2) no
C13 Fe1 C25 N6 -40.4(2) no
C43 Fe1 C25 N5 40.1(2) no
C43 Fe1 C25 N6 -131.5(2) no
C44 Fe1 C25 N5 -49.3(2) no
C44 Fe1 C25 N6 139.1(2) no
C2 N1 C1 Fe1 -177.7(2) no
C2 N1 C1 N2 0.5(3) no
C4 N1 C1 Fe1 6.6(4) no
C4 N1 C1 N2 -175.2(2) no
C1 N1 C2 C3 -0.2(3) no
C4 N1 C2 C3 175.9(2) no
C1 N1 C4 C5 90.8(3) no
C1 N1 C4 C9 -95.2(3) no
C2 N1 C4 C5 -84.5(3) no
C2 N1 C4 C9 89.5(3) no
C3 N2 C1 Fe1 177.86(18) no
C3 N2 C1 N1 -0.6(3) no
B1 N2 C1 Fe1 -1.1(3) no
B1 N2 C1 N1 -179.6(2) no
C1 N2 C3 C2 0.5(3) no
B1 N2 C3 C2 179.4(3) no
C1 N2 B1 N4 -53.2(3) no
C1 N2 B1 N6 55.2(3) no
C1 N2 B1 C37 -179.0(2) no
C3 N2 B1 N4 128.0(3) no
C3 N2 B1 N6 -123.6(3) no
C3 N2 B1 C37 2.3(3) no
C14 N3 C13 Fe1 171.6(2) no
C14 N3 C13 N4 -1.7(3) no
C16 N3 C13 Fe1 -13.9(4) no
C16 N3 C13 N4 172.8(2) no
C13 N3 C14 C15 0.4(3) no
C16 N3 C14 C15 -174.3(2) no
C13 N3 C16 C17 101.3(3) no
C13 N3 C16 C21 -80.9(3) no
C14 N3 C16 C17 -84.9(3) no
C14 N3 C16 C21 93.0(3) no
C15 N4 C13 Fe1 -171.74(17) no
C15 N4 C13 N3 2.4(3) no
B1 N4 C13 Fe1 1.7(3) no
B1 N4 C13 N3 175.8(2) no
C13 N4 C15 C14 -2.2(3) no
B1 N4 C15 C14 -174.7(2) no
C13 N4 B1 N2 51.5(3) no
C13 N4 B1 N6 -58.7(3) no
C13 N4 B1 C37 172.3(2) no
C15 N4 B1 N2 -136.6(3) no
C15 N4 B1 N6 113.3(3) no
C15 N4 B1 C37 -15.8(4) no
C26 N5 C25 Fe1 -171.5(2) no
C26 N5 C25 N6 1.2(3) no
C28 N5 C25 Fe1 16.0(4) no
C28 N5 C25 N6 -171.3(2) no
C25 N5 C26 C27 0.0(3) no
C28 N5 C26 C27 172.7(2) no
C25 N5 C28 C29 79.0(3) no
C25 N5 C28 C33 -103.5(3) no
C26 N5 C28 C29 -92.6(3) no
C26 N5 C28 C33 84.9(3) no
C27 N6 C25 Fe1 171.72(18) no
C27 N6 C25 N5 -1.9(3) no
B1 N6 C25 Fe1 -5.2(3) no
B1 N6 C25 N5 -178.7(2) no
C25 N6 C27 C26 1.9(3) no
B1 N6 C27 C26 178.3(2) no
C25 N6 B1 N2 -50.0(3) no
C25 N6 B1 N4 60.5(3) no
C25 N6 B1 C37 -170.7(2) no
C27 N6 B1 N2 133.9(3) no
C27 N6 B1 N4 -115.6(3) no
C27 N6 B1 C37 13.2(4) no
N1 C2 C3 N2 -0.2(3) no
N1 C4 C5 C6 178.6(2) no
N1 C4 C5 C10 1.9(4) no
C9 C4 C5 C6 4.8(4) no
C9 C4 C5 C10 -172.0(3) no
N1 C4 C9 C8 -179.1(2) no
N1 C4 C9 C12 -3.5(4) no
C5 C4 C9 C8 -5.4(4) no
C5 C4 C9 C12 170.3(3) no
C4 C5 C6 C7 -1.3(4) no
C10 C5 C6 C7 175.6(3) no
C5 C6 C7 C8 -1.4(4) no
C5 C6 C7 C11 -179.0(3) no
C6 C7 C8 C9 0.8(4) no
C11 C7 C8 C9 178.4(3) no
C7 C8 C9 C4 2.5(4) no
C7 C8 C9 C12 -173.3(3) no
N3 C14 C15 N4 1.1(3) no
N3 C16 C17 C18 -175.7(2) no
N3 C16 C17 C22 6.5(4) no
C21 C16 C17 C18 6.6(4) no
C21 C16 C17 C22 -171.2(2) no
N3 C16 C21 C20 175.0(2) no
N3 C16 C21 C24 -6.7(4) no
C17 C16 C21 C20 -7.2(4) no
C17 C16 C21 C24 171.1(2) no
C16 C17 C18 C19 -0.9(4) no
C22 C17 C18 C19 177.0(3) no
C17 C18 C19 C20 -3.9(4) no
C17 C18 C19 C23 177.3(3) no
C18 C19 C20 C21 3.3(4) no
C23 C19 C20 C21 -178.0(3) no
C19 C20 C21 C16 2.1(4) no
C19 C20 C21 C24 -176.3(3) no
N5 C26 C27 N6 -1.1(3) no
N5 C28 C29 C30 -175.8(2) no
N5 C28 C29 C34 5.6(4) no
C33 C28 C29 C30 6.9(4) no
C33 C28 C29 C34 -171.8(3) no
N5 C28 C33 C32 176.1(2) no
N5 C28 C33 C36 -6.4(4) no
C29 C28 C33 C32 -6.6(4) no
C29 C28 C33 C36 171.0(3) no
C28 C29 C30 C31 -1.7(4) no
C34 C29 C30 C31 177.0(3) no
C29 C30 C31 C32 -3.5(4) no
C29 C30 C31 C35 177.2(3) no
C30 C31 C32 C33 3.7(4) no
C35 C31 C32 C33 -177.0(3) no
C31 C32 C33 C28 1.1(4) no
C31 C32 C33 C36 -176.5(3) no
C42 C37 C38 C39 2.6(4) no
B1 C37 C38 C39 171.7(3) no
C38 C37 C42 C41 -2.9(4) no
B1 C37 C42 C41 -172.2(3) no
C38 C37 B1 N2 -84.5(3) no
C38 C37 B1 N4 156.3(2) no
C38 C37 B1 N6 34.3(4) no
C42 C37 B1 N2 84.0(3) no
C42 C37 B1 N4 -35.2(3) no
C42 C37 B1 N6 -157.2(2) no
C37 C38 C39 C40 -0.6(4) no
C38 C39 C40 C41 -1.3(4) no
C39 C40 C41 C42 1.1(4) no
C40 C41 C42 C37 1.1(4) no
C51 C46 C47 F1 176.4(2) no
C51 C46 C47 C48 -4.3(4) no
B2 C46 C47 F1 0.3(4) no
B2 C46 C47 C48 179.7(2) no
C47 C46 C51 F5 -178.2(2) no
C47 C46 C51 C50 3.2(4) no
B2 C46 C51 F5 -2.0(4) no
B2 C46 C51 C50 179.3(3) no
C47 C46 B2 C52 -32.9(3) no
C47 C46 B2 C58 -148.3(2) no
C47 C46 B2 C64 89.7(3) no
C51 C46 B2 C52 151.4(2) no
C51 C46 B2 C58 36.0(3) no
C51 C46 B2 C64 -86.1(3) no
F1 C47 C48 F2 1.2(4) no
F1 C47 C48 C49 -178.5(2) no
C46 C47 C48 F2 -178.2(2) no
C46 C47 C48 C49 2.2(4) no
F2 C48 C49 F3 2.1(4) no
F2 C48 C49 C50 -178.3(3) no
C47 C48 C49 F3 -178.3(3) no
C47 C48 C49 C50 1.4(4) no
F3 C49 C50 F4 -1.8(4) no
F3 C49 C50 C51 177.3(3) no
C48 C49 C50 F4 178.5(3) no
C48 C49 C50 C51 -2.4(4) no
F4 C50 C51 F5 0.3(4) no
F4 C50 C51 C46 179.1(3) no
C49 C50 C51 F5 -178.7(3) no
C49 C50 C51 C46 0.0(5) no
C57 C52 C53 F6 -179.6(2) no
C57 C52 C53 C54 0.3(4) no
B2 C52 C53 F6 -6.3(4) no
B2 C52 C53 C54 173.6(3) no
C53 C52 C57 F10 177.3(2) no
C53 C52 C57 C56 -2.0(4) no
B2 C52 C57 F10 4.0(4) no
B2 C52 C57 C56 -175.3(2) no
C53 C52 B2 C46 152.7(2) no
C53 C52 B2 C58 -84.8(3) no
C53 C52 B2 C64 36.9(3) no
C57 C52 B2 C46 -34.7(3) no
C57 C52 B2 C58 87.8(3) no
C57 C52 B2 C64 -150.5(2) no
F6 C53 C54 F7 2.1(4) no
F6 C53 C54 C55 -178.8(2) no
C52 C53 C54 F7 -177.8(2) no
C52 C53 C54 C55 1.3(4) no
F7 C54 C55 F8 -1.0(4) no
F7 C54 C55 C56 178.0(2) no
C53 C54 C55 F8 179.9(2) no
C53 C54 C55 C56 -1.2(4) no
F8 C55 C56 F9 0.0(4) no
F8 C55 C56 C57 178.5(2) no
C54 C55 C56 F9 -178.9(2) no
C54 C55 C56 C57 -0.4(4) no
F9 C56 C57 F10 1.3(4) no
F9 C56 C57 C52 -179.4(2) no
C55 C56 C57 F10 -177.2(2) no
C55 C56 C57 C52 2.2(4) no
C63 C58 C59 F11 -177.3(2) no
C63 C58 C59 C60 2.4(4) no
B2 C58 C59 F11 -2.2(4) no
B2 C58 C59 C60 177.4(2) no
C59 C58 C63 F15 178.0(2) no
C59 C58 C63 C62 -2.6(4) no
B2 C58 C63 F15 2.9(4) no
B2 C58 C63 C62 -177.8(3) no
C59 C58 B2 C46 33.0(3) no
C59 C58 B2 C52 -88.9(3) no
C59 C58 B2 C64 148.8(2) no
C63 C58 B2 C46 -152.5(2) no
C63 C58 B2 C52 85.7(3) no
C63 C58 B2 C64 -36.6(3) no
F11 C59 C60 F12 -0.9(4) no
F11 C59 C60 C61 179.0(2) no
C58 C59 C60 F12 179.5(2) no
C58 C59 C60 C61 -0.7(4) no
F12 C60 C61 F13 -0.2(4) no
F12 C60 C61 C62 178.8(2) no
C59 C60 C61 F13 180.0(2) no
C59 C60 C61 C62 -1.0(4) no
F13 C61 C62 F14 0.1(4) no
F13 C61 C62 C63 179.8(3) no
C60 C61 C62 F14 -178.9(2) no
C60 C61 C62 C63 0.8(4) no
F14 C62 C63 F15 0.3(4) no
F14 C62 C63 C58 -179.2(3) no
C61 C62 C63 F15 -179.4(3) no
C61 C62 C63 C58 1.2(4) no
C69 C64 C65 F16 177.4(2) no
C69 C64 C65 C66 -3.0(4) no
B2 C64 C65 F16 3.0(4) no
B2 C64 C65 C66 -177.5(3) no
C65 C64 C69 F20 -178.2(2) no
C65 C64 C69 C68 2.3(4) no
B2 C64 C69 F20 -3.7(4) no
B2 C64 C69 C68 176.8(3) no
C65 C64 B2 C46 88.1(3) no
C65 C64 B2 C52 -149.9(3) no
C65 C64 B2 C58 -34.6(3) no
C69 C64 B2 C46 -85.8(3) no
C69 C64 B2 C52 36.2(3) no
C69 C64 B2 C58 151.5(2) no
F16 C65 C66 F17 1.2(4) no
F16 C65 C66 C67 -178.6(3) no
C64 C65 C66 F17 -178.4(3) no
C64 C65 C66 C67 1.8(5) no
F17 C66 C67 F18 0.1(5) no
F17 C66 C67 C68 -179.5(3) no
C65 C66 C67 F18 179.9(3) no
C65 C66 C67 C68 0.3(5) no
F18 C67 C68 F19 -0.9(5) no
F18 C67 C68 C69 179.5(3) no
C66 C67 C68 F19 178.6(3) no
C66 C67 C68 C69 -1.0(5) no
F19 C68 C69 F20 0.4(4) no
F19 C68 C69 C64 180.0(3) no
C67 C68 C69 F20 -180.0(3) no
C67 C68 C69 C64 -0.4(5) no
C70 C71 C72 C73 167.6(8) no
C71 C72 C73 C74 178.8(7) no
